data_7700212
loop_
_publ_author_name
'Xu, Ruoyu'
'Hua, Linyan'
'Li, Xiang'
'Yao, Yingming'
'Leng, Xuebing'
'Chen, Yaofeng'

_publ_section_title
;
 Rare-earth/zinc heterometallic complexes containing both
 alkoxy-amino-bis(phenolato) and chiral salen ligands: synthesis and
 catalytic application for copolymerization of CO<sub>2</sub> with
 cyclohexene oxide.
;
_journal_issue 28
_journal_name_full 'Dalton transactions (Cambridge, England : 2003)'
_journal_page_first 10565
_journal_page_last 10573
_journal_paper_doi 10.1039/c9dt00064j
_journal_volume 48
_journal_year 2019
_chemical_absolute_configuration rmad
_chemical_formula_moiety 'C59 H89 La N4 O5 Si2 Zn, C7 H8'
_chemical_formula_sum 'C66 H97 La N4 O5 Si2 Zn'
_chemical_formula_weight 1286.93
_space_group_crystal_system monoclinic
_space_group_IT_number 4
_space_group_name_Hall 'P 2yb'
_space_group_name_H-M_alt 'P 1 21 1'
_symmetry_space_group_name_Hall 'P 2yb'
_symmetry_space_group_name_H-M 'P 1 21 1'
_atom_sites_solution_hydrogens geom
_atom_sites_solution_primary dual
_audit_creation_date 2018-06-27
_audit_creation_method
;
Olex2 1.2
(compiled 2018.05.29 svn.r3508 for OlexSys, GUI svn.r5506)
;
_audit_update_record
;
2018-09-27 deposited with the CCDC.    2019-06-05 downloaded from the CCDC.
;
_cell_angle_alpha 90
_cell_angle_beta 108.8760(10)
_cell_angle_gamma 90
_cell_formula_units_Z 2
_cell_length_a 10.3888(2)
_cell_length_b 26.3263(5)
_cell_length_c 15.2186(3)
_cell_measurement_reflns_used 9516
_cell_measurement_temperature 170(2)
_cell_measurement_theta_max 54.95
_cell_measurement_theta_min 3.961
_cell_volume 3938.42(13)
_computing_cell_refinement 'SAINT v8.37A (Bruker, 2015)'
_computing_data_reduction 'SAINT v8.37A (Bruker, 2015)'
_computing_molecular_graphics 'Olex2 (Dolomanov et al., 2009)'
_computing_publication_material 'Olex2 (Dolomanov et al., 2009)'
_computing_structure_refinement 'ShelXL (Sheldrick, 2015)'
_computing_structure_solution 'ShelXT (Sheldrick, 2015)'
_diffrn_ambient_temperature 169.99
_diffrn_measured_fraction_theta_full 0.992
_diffrn_measured_fraction_theta_max 0.992
_diffrn_measurement_device_type 'Bruker D8 Venture'
_diffrn_measurement_method '\f and \w scans'
_diffrn_radiation_type GaK\a
_diffrn_radiation_wavelength 1.34139
_diffrn_reflns_av_R_equivalents 0.0388
_diffrn_reflns_av_unetI/netI 0.0492
_diffrn_reflns_Laue_measured_fraction_full 0.992
_diffrn_reflns_Laue_measured_fraction_max 0.992
_diffrn_reflns_limit_h_max 12
_diffrn_reflns_limit_h_min -12
_diffrn_reflns_limit_k_max 27
_diffrn_reflns_limit_k_min -32
_diffrn_reflns_limit_l_max 18
_diffrn_reflns_limit_l_min -18
_diffrn_reflns_number 38434
_diffrn_reflns_point_group_measured_fraction_full 0.993
_diffrn_reflns_point_group_measured_fraction_max 0.993
_diffrn_reflns_theta_full 53.594
_diffrn_reflns_theta_max 54.930
_diffrn_reflns_theta_min 3.960
_diffrn_standards_number 0
_exptl_absorpt_coefficient_mu 3.468
_exptl_absorpt_correction_T_max 0.7508
_exptl_absorpt_correction_T_min 0.4995
_exptl_absorpt_correction_type multi-scan
_exptl_absorpt_process_details
'SADABS-2016/2 (Bruker,2016/2) was used for absorption correction. wR2(int) was 0.1259 before and 0.0897 after correction. The Ratio of minimum to maximum transmission is 0.6653. The \l/2 correction factor is Not present.'
_exptl_crystal_colour colourless
_exptl_crystal_colour_primary colourless
_exptl_crystal_density_diffrn 1.085
_exptl_crystal_description block
_exptl_crystal_F_000 1352
_exptl_crystal_size_max 0.1
_exptl_crystal_size_mid 0.08
_exptl_crystal_size_min 0.05
_refine_diff_density_max 1.110
_refine_diff_density_min -0.756
_refine_diff_density_rms 0.113
_refine_ls_abs_structure_details
;
 Refined as an inversion twin.
;
_refine_ls_abs_structure_Flack 0.299(7)
_refine_ls_extinction_method none
_refine_ls_goodness_of_fit_ref 1.026
_refine_ls_hydrogen_treatment constr
_refine_ls_matrix_type full
_refine_ls_number_parameters 733
_refine_ls_number_reflns 12711
_refine_ls_number_restraints 1
_refine_ls_restrained_S_all 1.026
_refine_ls_R_factor_all 0.0579
_refine_ls_R_factor_gt 0.0565
_refine_ls_shift/su_max 0.031
_refine_ls_shift/su_mean 0.000
_refine_ls_structure_factor_coef Fsqd
_refine_ls_weighting_details 'w=1/[\s^2^(Fo^2^)+(0.0885P)^2^+11.7962P] where P=(Fo^2^+2Fc^2^)/3'
_refine_ls_weighting_scheme calc
_refine_ls_wR_factor_gt 0.1501
_refine_ls_wR_factor_ref 0.1518
_reflns_Friedel_coverage 0.955
_reflns_Friedel_fraction_full 0.993
_reflns_Friedel_fraction_max 0.993
_reflns_number_gt 12348
_reflns_number_total 12711
_reflns_threshold_expression 'I > 2\s(I)'
_cod_data_source_file c9dt00064j2.cif
_cod_data_source_block mjl18285_0m
_cod_depositor_comments 'Adding full bibliography for 7700208--7700212.cif.'
_cod_database_code 7700212
_shelx_shelxl_version_number 2016/6
_shelx_space_group_comment
;
The symmetry employed for this shelxl refinement is uniquely defined
by the following loop, which should always be used as a source of
symmetry information in preference to the above space-group names.
They are only intended as comments.
;
_shelx_estimated_absorpt_t_max 0.846
_shelx_estimated_absorpt_t_min 0.723
_olex2_refinement_description
;
1. Twinned data refinement
 Scales: 0.701(7)
 0.299(7)
2. Fixed Uiso
 At 1.2 times of:
  All C(H) groups, All C(H,H) groups, All Si(H) groups
 At 1.5 times of:
  All C(H,H,H) groups
3.a Ternary CH refined with riding coordinates:
 Si1(H1), Si2(H2), C9(H9), C14(H14)
3.b Secondary CH2 refined with riding coordinates:
 C10(H10A,H10B), C11(H11A,H11B), C12(H12A,H12B), C13(H13A,H13B), C29(H29A,
 H29B), C38(H38A,H38B), C53(H53A,H53B), C54(H54A,H54B)
3.c Aromatic/amide H refined with riding coordinates:
 C3(H3), C4(H4), C5(H5), C7(H7), C15(H15), C17(H17), C18(H18), C19(H19),
 C25(H25), C27(H27), C40(H40), C42(H42), C62(H62), C63(H63), C64(H64), C65(H65),
  C66(H66)
3.d Idealised Me refined as rotating group:
 C8(H8A,H8B,H8C), C22(H22A,H22B,H22C), C31(H31A,H31B,H31C), C32(H32A,H32B,
 H32C), C33(H33A,H33B,H33C), C35(H35A,H35B,H35C), C36(H36A,H36B,H36C), C37(H37A,
 H37B,H37C), C46(H46A,H46B,H46C), C47(H47A,H47B,H47C), C48(H48A,H48B,H48C),
 C50(H50A,H50B,H50C), C51(H51A,H51B,H51C), C52(H52A,H52B,H52C), C55(H55A,H55B,
 H55C), C56(H56A,H56B,H56C), C57(H57A,H57B,H57C), C58(H58A,H58B,H58C), C59(H59A,
 H59B,H59C), C60(H60A,H60B,H60C)
;
_olex2_submission_special_instructions 'No special instructions were received'

loop_
_space_group_symop_operation_xyz
'x, y, z'
'-x, y+1/2, -z'

loop_
_atom_site_label
_atom_site_type_symbol
_atom_site_fract_x
_atom_site_fract_y
_atom_site_fract_z
_atom_site_U_iso_or_equiv
_atom_site_adp_type
_atom_site_occupancy
_atom_site_site_symmetry_order
_atom_site_calc_flag
_atom_site_refinement_flags_posn
La1 La 0.31876(4) 0.47894(2) 0.58713(3) 0.02465(13) Uani 1 1 d .
Zn1 Zn 0.25556(12) 0.59435(5) 0.68396(8) 0.0279(3) Uani 1 1 d .
Si1 Si 0.2434(3) 0.62494(12) 0.87874(19) 0.0416(6) Uani 1 1 d .
H1 H 0.266046 0.657536 0.853368 0.050 Uiso 1 1 calc R
Si2 Si 0.1212(3) 0.52574(11) 0.78888(17) 0.0362(6) Uani 1 1 d .
H2 H 0.163488 0.502315 0.754319 0.043 Uiso 1 1 calc R
O1 O 0.1504(6) 0.5458(2) 0.5727(4) 0.0286(12) Uani 1 1 d .
O2 O 0.4107(6) 0.5366(2) 0.7146(4) 0.0286(12) Uani 1 1 d .
O3 O 0.3303(6) 0.4010(2) 0.6500(4) 0.0287(12) Uani 1 1 d .
O4 O 0.2630(6) 0.4581(3) 0.4335(4) 0.0313(13) Uani 1 1 d .
O5 O 0.4784(7) 0.5385(3) 0.5339(5) 0.0407(16) Uani 1 1 d .
N1 N 0.1562(8) 0.6524(3) 0.5913(5) 0.0363(17) Uani 1 1 d .
N2 N 0.4192(9) 0.6438(3) 0.6908(6) 0.0418(19) Uani 1 1 d .
N3 N 0.5391(7) 0.4321(3) 0.5670(5) 0.0277(15) Uani 1 1 d .
N4 N 0.1924(8) 0.5829(3) 0.7900(5) 0.0348(17) Uani 1 1 d .
C1 C 0.0272(8) 0.5539(3) 0.5089(6) 0.0257(16) Uani 1 1 d .
C2 C -0.0586(9) 0.5114(4) 0.4711(6) 0.0299(19) Uani 1 1 d .
C3 C -0.1802(10) 0.5212(4) 0.4009(6) 0.036(2) Uani 1 1 d .
H3 H -0.237547 0.493382 0.373808 0.044 Uiso 1 1 calc R
C4 C -0.2214(10) 0.5693(4) 0.3688(7) 0.040(2) Uani 1 1 d .
H4 H -0.304489 0.574174 0.319694 0.048 Uiso 1 1 calc R
C5 C -0.1429(9) 0.6099(4) 0.4077(7) 0.039(2) Uani 1 1 d .
H5 H -0.171152 0.643193 0.385810 0.047 Uiso 1 1 calc R
C6 C -0.0189(9) 0.6027(4) 0.4809(6) 0.0334(19) Uani 1 1 d .
C7 C 0.0528(9) 0.6491(4) 0.5193(7) 0.035(2) Uani 1 1 d .
H7 H 0.018914 0.679864 0.487437 0.042 Uiso 1 1 calc R
C8 C -0.0123(10) 0.4602(4) 0.5045(7) 0.037(2) Uani 1 1 d .
H8A H 0.058884 0.449471 0.479132 0.056 Uiso 1 1 calc GR
H8B H -0.089105 0.436521 0.484113 0.056 Uiso 1 1 calc GR
H8C H 0.024128 0.460336 0.572454 0.056 Uiso 1 1 calc GR
C9 C 0.2250(10) 0.7004(4) 0.6272(7) 0.037(2) Uani 1 1 d .
H9 H 0.216218 0.706568 0.689833 0.044 Uiso 1 1 calc R
C10 C 0.1698(11) 0.7473(4) 0.5668(8) 0.042(2) Uani 1 1 d .
H10A H 0.072812 0.752599 0.560437 0.051 Uiso 1 1 calc R
H10B H 0.176859 0.742409 0.504003 0.051 Uiso 1 1 calc R
C11 C 0.2542(13) 0.7938(5) 0.6138(9) 0.059(3) Uani 1 1 d .
H11A H 0.220408 0.824609 0.576111 0.070 Uiso 1 1 calc R
H11B H 0.245434 0.799033 0.675984 0.070 Uiso 1 1 calc R
C12 C 0.4042(14) 0.7847(6) 0.6229(11) 0.068(4) Uani 1 1 d .
H12A H 0.412347 0.779723 0.560399 0.082 Uiso 1 1 calc R
H12B H 0.458617 0.814857 0.651216 0.082 Uiso 1 1 calc R
C13 C 0.4600(13) 0.7382(5) 0.6825(9) 0.058(3) Uani 1 1 d .
H13A H 0.556351 0.732844 0.687253 0.070 Uiso 1 1 calc R
H13B H 0.455558 0.743463 0.745841 0.070 Uiso 1 1 calc R
C14 C 0.3782(11) 0.6926(4) 0.6397(7) 0.040(2) Uani 1 1 d .
H14 H 0.386402 0.688165 0.576529 0.049 Uiso 1 1 calc R
C15 C 0.5427(10) 0.6359(5) 0.7383(7) 0.043(2) Uani 1 1 d .
H15 H 0.605637 0.662082 0.738170 0.051 Uiso 1 1 calc R
C16 C 0.5969(9) 0.5912(4) 0.7925(7) 0.037(2) Uani 1 1 d .
C17 C 0.7265(10) 0.5977(4) 0.8611(7) 0.043(2) Uani 1 1 d .
H17 H 0.776410 0.628311 0.864897 0.051 Uiso 1 1 calc R
C18 C 0.7781(11) 0.5577(5) 0.9227(8) 0.048(3) Uani 1 1 d .
H18 H 0.865279 0.560756 0.968313 0.057 Uiso 1 1 calc R
C19 C 0.7054(11) 0.5151(5) 0.9179(7) 0.042(2) Uani 1 1 d .
H19 H 0.740545 0.489437 0.963168 0.050 Uiso 1 1 calc R
C20 C 0.5821(9) 0.5070(4) 0.8502(6) 0.0296(18) Uani 1 1 d .
C21 C 0.5262(9) 0.5455(4) 0.7836(6) 0.0317(18) Uani 1 1 d .
C22 C 0.5008(11) 0.4603(4) 0.8518(7) 0.041(2) Uani 1 1 d .
H22A H 0.428355 0.468608 0.877571 0.062 Uiso 1 1 calc GR
H22B H 0.560299 0.434280 0.890344 0.062 Uiso 1 1 calc GR
H22C H 0.460495 0.447354 0.788362 0.062 Uiso 1 1 calc GR
C23 C 0.3928(8) 0.3562(3) 0.6672(6) 0.0261(16) Uani 1 1 d .
C24 C 0.3338(9) 0.3129(4) 0.6894(6) 0.0337(19) Uani 1 1 d .
C25 C 0.4088(10) 0.2672(4) 0.7036(7) 0.038(2) Uani 1 1 d .
H25 H 0.366561 0.237384 0.716473 0.046 Uiso 1 1 calc R
C26 C 0.5421(10) 0.2628(4) 0.7000(6) 0.037(2) Uani 1 1 d .
C27 C 0.5969(10) 0.3078(4) 0.6790(6) 0.036(2) Uani 1 1 d .
H27 H 0.686456 0.306653 0.675396 0.043 Uiso 1 1 calc R
C28 C 0.5288(9) 0.3544(3) 0.6630(6) 0.0287(17) Uani 1 1 d .
C29 C 0.6039(9) 0.4001(3) 0.6522(6) 0.0283(17) Uani 1 1 d .
H29A H 0.694929 0.389430 0.651533 0.034 Uiso 1 1 calc R
H29B H 0.617633 0.421779 0.707672 0.034 Uiso 1 1 calc R
C30 C 0.6217(13) 0.2133(5) 0.7183(8) 0.052(3) Uani 1 1 d .
C31 C 0.5416(15) 0.1681(6) 0.7313(11) 0.070(4) Uani 1 1 d .
H31A H 0.479220 0.157246 0.670932 0.104 Uiso 1 1 calc GR
H31B H 0.489313 0.177235 0.772255 0.104 Uiso 1 1 calc GR
H31C H 0.603975 0.140198 0.759267 0.104 Uiso 1 1 calc GR
C32 C 0.7470(19) 0.2205(8) 0.8088(12) 0.088(5) Uani 1 1 d .
H32A H 0.829152 0.207347 0.798388 0.132 Uiso 1 1 calc GR
H32B H 0.731134 0.201914 0.860174 0.132 Uiso 1 1 calc GR
H32C H 0.758933 0.256675 0.824344 0.132 Uiso 1 1 calc GR
C33 C 0.6786(15) 0.2011(5) 0.6414(10) 0.062(3) Uani 1 1 d .
H33A H 0.604857 0.189742 0.586417 0.094 Uiso 1 1 calc GR
H33B H 0.746658 0.174052 0.661687 0.094 Uiso 1 1 calc GR
H33C H 0.721196 0.231508 0.625922 0.094 Uiso 1 1 calc GR
C34 C 0.1886(11) 0.3129(4) 0.6939(8) 0.046(2) Uani 1 1 d .
C35 C 0.1890(14) 0.3509(5) 0.7727(11) 0.062(3) Uani 1 1 d .
H35A H 0.258978 0.340764 0.830525 0.093 Uiso 1 1 calc GR
H35B H 0.099701 0.350503 0.781586 0.093 Uiso 1 1 calc GR
H35C H 0.208504 0.385158 0.755367 0.093 Uiso 1 1 calc GR
C36 C 0.0876(12) 0.3307(6) 0.6021(10) 0.061(3) Uani 1 1 d .
H36A H -0.000243 0.337810 0.610489 0.092 Uiso 1 1 calc GR
H36B H 0.076106 0.304004 0.555199 0.092 Uiso 1 1 calc GR
H36C H 0.122019 0.361569 0.581527 0.092 Uiso 1 1 calc GR
C37 C 0.1411(14) 0.2600(5) 0.7151(11) 0.064(3) Uani 1 1 d .
H37A H 0.155465 0.235067 0.671429 0.096 Uiso 1 1 calc GR
H37B H 0.044176 0.261404 0.708615 0.096 Uiso 1 1 calc GR
H37C H 0.193468 0.250119 0.778703 0.096 Uiso 1 1 calc GR
C38 C 0.5055(9) 0.4008(4) 0.4848(6) 0.0312(18) Uani 1 1 d .
H38A H 0.438360 0.375095 0.489430 0.037 Uiso 1 1 calc R
H38B H 0.588760 0.382191 0.485620 0.037 Uiso 1 1 calc R
C39 C 0.4492(9) 0.4265(3) 0.3918(6) 0.0286(17) Uani 1 1 d .
C40 C 0.5174(9) 0.4211(3) 0.3282(6) 0.0271(17) Uani 1 1 d .
H40 H 0.601438 0.403334 0.345960 0.032 Uiso 1 1 calc R
C41 C 0.4670(10) 0.4409(4) 0.2389(7) 0.035(2) Uani 1 1 d .
C42 C 0.3393(10) 0.4667(4) 0.2171(7) 0.039(2) Uani 1 1 d .
H42 H 0.301423 0.479887 0.155996 0.047 Uiso 1 1 calc R
C43 C 0.2676(8) 0.4740(4) 0.2768(6) 0.0330(18) Uani 1 1 d .
C44 C 0.3233(9) 0.4524(3) 0.3683(6) 0.0287(17) Uani 1 1 d .
C45 C 0.1290(11) 0.4995(5) 0.2469(7) 0.049(3) Uani 1 1 d .
C46 C 0.1319(12) 0.5476(5) 0.3057(8) 0.052(3) Uani 1 1 d .
H46A H 0.170457 0.539150 0.371781 0.077 Uiso 1 1 calc GR
H46B H 0.039047 0.560446 0.292800 0.077 Uiso 1 1 calc GR
H46C H 0.187937 0.573693 0.289852 0.077 Uiso 1 1 calc GR
C47 C 0.0201(10) 0.4627(5) 0.2539(8) 0.057(4) Uani 1 1 d .
H47A H -0.067660 0.480284 0.237456 0.085 Uiso 1 1 calc GR
H47B H 0.044063 0.449793 0.317519 0.085 Uiso 1 1 calc GR
H47C H 0.013665 0.434295 0.211039 0.085 Uiso 1 1 calc GR
C48 C 0.0870(12) 0.5178(5) 0.1449(8) 0.053(3) Uani 1 1 d .
H48A H 0.151400 0.543628 0.138625 0.079 Uiso 1 1 calc GR
H48B H -0.004638 0.532448 0.127084 0.079 Uiso 1 1 calc GR
H48C H 0.087480 0.488948 0.104362 0.079 Uiso 1 1 calc GR
C49 C 0.5369(12) 0.4332(4) 0.1658(8) 0.045(2) Uani 1 1 d .
C50 C 0.5688(12) 0.4855(6) 0.1321(7) 0.054(3) Uani 1 1 d .
H50A H 0.487831 0.507101 0.117380 0.081 Uiso 1 1 calc GR
H50B H 0.595481 0.481074 0.076380 0.081 Uiso 1 1 calc GR
H50C H 0.643468 0.501504 0.181042 0.081 Uiso 1 1 calc GR
C51 C 0.6672(13) 0.4034(5) 0.2030(8) 0.055(3) Uani 1 1 d .
H51A H 0.729220 0.421111 0.256685 0.082 Uiso 1 1 calc GR
H51B H 0.709898 0.400100 0.154534 0.082 Uiso 1 1 calc GR
H51C H 0.647107 0.369503 0.221978 0.082 Uiso 1 1 calc GR
C52 C 0.4384(13) 0.4049(5) 0.0819(8) 0.055(3) Uani 1 1 d .
H52A H 0.411662 0.372531 0.102716 0.083 Uiso 1 1 calc GR
H52B H 0.483733 0.398451 0.035685 0.083 Uiso 1 1 calc GR
H52C H 0.357333 0.425799 0.054178 0.083 Uiso 1 1 calc GR
C53 C 0.6426(9) 0.4724(4) 0.5702(6) 0.037(2) Uani 1 1 d .
H53A H 0.682608 0.483882 0.635330 0.045 Uiso 1 1 calc R
H53B H 0.716725 0.456767 0.551776 0.045 Uiso 1 1 calc R
C54 C 0.5929(10) 0.5184(4) 0.5105(7) 0.039(2) Uani 1 1 d .
H54A H 0.666067 0.544151 0.522564 0.047 Uiso 1 1 calc R
H54B H 0.564634 0.508963 0.443974 0.047 Uiso 1 1 calc R
C55 C 0.4369(12) 0.5863(5) 0.4929(9) 0.051(3) Uani 1 1 d .
H55A H 0.404687 0.582862 0.425144 0.077 Uiso 1 1 calc GR
H55B H 0.514013 0.609904 0.511602 0.077 Uiso 1 1 calc GR
H55C H 0.363165 0.599495 0.513497 0.077 Uiso 1 1 calc GR
C56 C 0.396(2) 0.6050(8) 0.9775(14) 0.106(7) Uani 1 1 d .
H56A H 0.388610 0.568967 0.991107 0.159 Uiso 1 1 calc GR
H56B H 0.402212 0.625322 1.032544 0.159 Uiso 1 1 calc GR
H56C H 0.478673 0.610271 0.960319 0.159 Uiso 1 1 calc GR
C57 C 0.1128(16) 0.6388(7) 0.9335(12) 0.077(4) Uani 1 1 d .
H57A H 0.036729 0.656914 0.889295 0.115 Uiso 1 1 calc GR
H57B H 0.152340 0.659924 0.988680 0.115 Uiso 1 1 calc GR
H57C H 0.079777 0.606880 0.951653 0.115 Uiso 1 1 calc GR
C58 C 0.1491(14) 0.4968(5) 0.9059(8) 0.059(3) Uani 1 1 d .
H58A H 0.245268 0.499929 0.943216 0.088 Uiso 1 1 calc GR
H58B H 0.123537 0.460878 0.898675 0.088 Uiso 1 1 calc GR
H58C H 0.093104 0.514601 0.937059 0.088 Uiso 1 1 calc GR
C59 C -0.0679(12) 0.5250(5) 0.7262(8) 0.055(3) Uani 1 1 d .
H59A H -0.115479 0.539562 0.766334 0.082 Uiso 1 1 calc GR
H59B H -0.098240 0.489936 0.710442 0.082 Uiso 1 1 calc GR
H59C H -0.088199 0.545147 0.669140 0.082 Uiso 1 1 calc GR
C60 C -0.146(2) 0.8312(6) 0.6530(14) 0.087(5) Uani 1 1 d .
H60A H -0.047278 0.836812 0.673710 0.131 Uiso 1 1 calc GR
H60B H -0.183512 0.844832 0.699497 0.131 Uiso 1 1 calc GR
H60C H -0.187796 0.848577 0.593631 0.131 Uiso 1 1 calc GR
C61 C -0.1759(17) 0.7732(7) 0.6407(12) 0.082(5) Uani 1 1 d .
C62 C -0.1062(15) 0.7381(6) 0.7039(9) 0.067(4) Uani 1 1 d .
H62 H -0.044922 0.748765 0.762036 0.081 Uiso 1 1 calc R
C63 C -0.1258(19) 0.6843(7) 0.6821(13) 0.086(5) Uani 1 1 d .
H63 H -0.075821 0.659241 0.724443 0.103 Uiso 1 1 calc R
C64 C -0.2164(16) 0.6711(7) 0.6006(11) 0.072(4) Uani 1 1 d .
H64 H -0.234604 0.636353 0.584406 0.087 Uiso 1 1 calc R
C65 C -0.2816(14) 0.7085(7) 0.5417(11) 0.070(4) Uani 1 1 d .
H65 H -0.344584 0.698250 0.483940 0.083 Uiso 1 1 calc R
C66 C -0.2657(15) 0.7576(7) 0.5572(9) 0.067(4) Uani 1 1 d .
H66 H -0.314695 0.781542 0.511961 0.081 Uiso 1 1 calc R

loop_
_atom_site_aniso_label
_atom_site_aniso_U_11
_atom_site_aniso_U_22
_atom_site_aniso_U_33
_atom_site_aniso_U_23
_atom_site_aniso_U_13
_atom_site_aniso_U_12
La1 0.0280(2) 0.0226(2) 0.0251(2) 0.0008(2) 0.01113(14) 0.0014(2)
Zn1 0.0315(6) 0.0256(7) 0.0271(6) 0.0005(5) 0.0103(5) 0.0013(5)
Si1 0.0482(15) 0.0421(16) 0.0351(13) -0.0052(11) 0.0143(11) -0.0015(12)
Si2 0.0394(13) 0.0380(15) 0.0314(12) 0.0005(10) 0.0119(10) -0.0049(11)
O1 0.029(3) 0.028(3) 0.028(3) -0.001(2) 0.008(2) 0.003(2)
O2 0.031(3) 0.029(3) 0.026(3) 0.005(2) 0.009(2) -0.001(2)
O3 0.030(3) 0.027(3) 0.030(3) 0.004(2) 0.012(2) 0.001(2)
O4 0.031(3) 0.036(3) 0.030(3) 0.002(2) 0.013(2) 0.004(2)
O5 0.042(4) 0.035(4) 0.051(4) 0.005(3) 0.024(3) 0.000(3)
N1 0.039(4) 0.033(4) 0.035(4) 0.006(3) 0.009(3) 0.005(3)
N2 0.038(5) 0.039(5) 0.047(5) 0.002(4) 0.012(4) -0.002(4)
N3 0.030(4) 0.026(4) 0.032(4) 0.008(3) 0.016(3) 0.004(3)
N4 0.041(4) 0.036(5) 0.030(4) -0.008(3) 0.015(3) -0.004(3)
C1 0.033(4) 0.019(4) 0.030(4) 0.000(3) 0.017(3) 0.005(3)
C2 0.025(4) 0.034(5) 0.033(4) -0.004(4) 0.012(3) -0.006(3)
C3 0.036(5) 0.037(5) 0.035(4) 0.002(4) 0.010(4) -0.005(4)
C4 0.038(5) 0.041(6) 0.040(5) 0.001(4) 0.012(4) -0.001(4)
C5 0.033(5) 0.038(6) 0.044(5) 0.008(4) 0.009(4) 0.011(4)
C6 0.032(4) 0.037(5) 0.033(4) 0.007(4) 0.012(4) 0.003(4)
C7 0.034(5) 0.032(5) 0.041(5) 0.002(4) 0.015(4) 0.007(4)
C8 0.032(5) 0.039(5) 0.041(5) 0.000(4) 0.013(4) 0.000(4)
C9 0.044(5) 0.033(5) 0.032(4) 0.003(4) 0.009(4) 0.001(4)
C10 0.049(6) 0.029(5) 0.050(6) 0.014(4) 0.017(5) 0.008(4)
C11 0.062(7) 0.039(6) 0.060(7) 0.001(5) -0.001(6) -0.001(5)
C12 0.067(8) 0.056(8) 0.074(9) 0.015(7) 0.012(7) -0.015(7)
C13 0.050(6) 0.060(8) 0.060(7) 0.006(6) 0.011(5) -0.019(6)
C14 0.047(5) 0.038(6) 0.041(5) 0.001(4) 0.019(4) 0.000(4)
C15 0.036(5) 0.050(7) 0.044(5) -0.001(5) 0.016(4) -0.003(4)
C16 0.031(4) 0.043(6) 0.036(5) -0.002(4) 0.009(4) 0.001(4)
C17 0.041(5) 0.035(5) 0.047(5) -0.004(4) 0.005(4) -0.006(4)
C18 0.040(5) 0.053(7) 0.044(6) -0.007(5) 0.006(4) 0.003(5)
C19 0.044(5) 0.046(7) 0.038(5) -0.004(4) 0.016(4) 0.008(5)
C20 0.034(4) 0.032(5) 0.023(4) -0.002(3) 0.010(3) 0.007(4)
C21 0.030(4) 0.036(5) 0.030(4) -0.001(4) 0.011(3) -0.001(4)
C22 0.047(5) 0.042(6) 0.034(5) 0.010(4) 0.011(4) 0.008(4)
C23 0.030(4) 0.020(4) 0.027(4) -0.002(3) 0.008(3) 0.000(3)
C24 0.035(5) 0.033(5) 0.033(4) -0.003(4) 0.010(4) 0.003(4)
C25 0.047(5) 0.025(5) 0.041(5) -0.001(4) 0.013(4) 0.000(4)
C26 0.045(5) 0.034(5) 0.031(4) -0.001(4) 0.011(4) 0.007(4)
C27 0.037(5) 0.039(5) 0.032(4) 0.010(4) 0.010(4) 0.003(4)
C28 0.032(4) 0.026(5) 0.028(4) 0.003(3) 0.010(3) 0.001(3)
C29 0.030(4) 0.031(5) 0.023(4) 0.000(3) 0.008(3) -0.001(3)
C30 0.066(7) 0.043(7) 0.050(6) 0.006(5) 0.023(6) 0.004(5)
C31 0.072(9) 0.069(10) 0.074(9) 0.012(7) 0.033(7) 0.007(7)
C32 0.093(12) 0.087(12) 0.075(10) 0.008(9) 0.014(9) 0.006(9)
C33 0.071(8) 0.041(7) 0.078(9) -0.002(6) 0.029(7) 0.009(6)
C34 0.048(6) 0.040(6) 0.054(6) 0.004(5) 0.024(5) -0.010(5)
C35 0.062(7) 0.038(7) 0.087(10) 0.012(7) 0.026(7) 0.002(6)
C36 0.041(6) 0.061(8) 0.078(9) -0.007(7) 0.012(6) -0.005(6)
C37 0.064(8) 0.045(7) 0.090(10) 0.016(7) 0.035(7) 0.000(6)
C38 0.033(4) 0.026(5) 0.036(5) 0.003(4) 0.013(4) 0.006(4)
C39 0.030(4) 0.026(4) 0.030(4) 0.001(3) 0.009(3) -0.004(3)
C40 0.031(4) 0.022(4) 0.031(4) -0.001(3) 0.015(3) 0.002(3)
C41 0.037(5) 0.032(5) 0.038(5) 0.002(4) 0.016(4) 0.002(4)
C42 0.042(5) 0.043(7) 0.033(4) 0.009(4) 0.013(4) 0.004(4)
C43 0.037(4) 0.032(5) 0.029(4) 0.001(4) 0.010(3) 0.001(4)
C44 0.036(4) 0.023(4) 0.030(4) 0.002(3) 0.015(3) -0.001(3)
C45 0.044(5) 0.069(8) 0.035(5) 0.006(5) 0.016(4) 0.022(5)
C46 0.047(6) 0.055(7) 0.054(6) 0.015(5) 0.019(5) 0.018(5)
C47 0.033(5) 0.087(11) 0.039(5) -0.011(5) -0.004(4) 0.016(5)
C48 0.048(6) 0.064(8) 0.045(6) 0.008(5) 0.013(5) 0.016(5)
C49 0.058(6) 0.036(6) 0.045(5) 0.001(4) 0.024(5) 0.003(5)
C50 0.061(6) 0.062(8) 0.049(5) 0.011(6) 0.031(5) -0.008(7)
C51 0.061(7) 0.063(8) 0.050(6) -0.003(6) 0.032(6) 0.005(6)
C52 0.064(7) 0.061(8) 0.044(6) 0.001(5) 0.020(5) -0.004(6)
C53 0.033(4) 0.032(6) 0.045(5) -0.009(4) 0.010(3) 0.001(4)
C54 0.044(5) 0.033(5) 0.046(5) -0.004(4) 0.024(4) -0.009(4)
C55 0.048(6) 0.049(7) 0.063(7) 0.005(5) 0.026(5) -0.010(5)
C56 0.102(13) 0.083(13) 0.102(13) -0.029(11) -0.009(11) 0.005(10)
C57 0.074(9) 0.070(10) 0.091(11) -0.032(9) 0.033(8) -0.022(8)
C58 0.066(7) 0.060(9) 0.052(6) 0.006(5) 0.022(5) -0.013(6)
C59 0.059(7) 0.064(8) 0.044(6) 0.002(6) 0.022(5) 0.000(6)
C60 0.104(13) 0.051(9) 0.102(13) -0.022(9) 0.026(10) -0.007(8)
C61 0.074(10) 0.066(10) 0.089(11) 0.000(8) 0.004(8) 0.011(8)
C62 0.076(9) 0.064(9) 0.044(6) -0.001(6) -0.005(6) 0.004(7)
C63 0.087(11) 0.086(12) 0.085(11) -0.010(9) 0.028(9) -0.011(9)
C64 0.070(9) 0.081(11) 0.067(8) -0.007(8) 0.024(7) 0.000(8)
C65 0.058(8) 0.080(11) 0.067(8) 0.000(8) 0.015(6) 0.001(7)
C66 0.071(8) 0.085(11) 0.041(6) -0.005(6) 0.012(6) 0.007(7)

loop_
_atom_type_symbol
_atom_type_description
_atom_type_scat_dispersion_real
_atom_type_scat_dispersion_imag
_atom_type_scat_source
C C 0.0148 0.0070 'International Tables Vol C Tables 4.2.6.8 and 6.1.1.4'
H H 0.0000 0.0000 'International Tables Vol C Tables 4.2.6.8 and 6.1.1.4'
La La -0.4908 7.2214 'International Tables Vol C Tables 4.2.6.8 and 6.1.1.4'
N N 0.0253 0.0136 'International Tables Vol C Tables 4.2.6.8 and 6.1.1.4'
O O 0.0412 0.0250 'International Tables Vol C Tables 4.2.6.8 and 6.1.1.4'
Si Si 0.2148 0.2488 'International Tables Vol C Tables 4.2.6.8 and 6.1.1.4'
Zn Zn -2.8021 0.5456 'International Tables Vol C Tables 4.2.6.8 and 6.1.1.4'

loop_
_geom_angle_atom_site_label_1
_geom_angle_atom_site_label_2
_geom_angle_atom_site_label_3
_geom_angle
O1 La1 O5 92.7(2)
O1 La1 N3 158.0(2)
O2 La1 O1 72.76(19)
O2 La1 O5 75.1(2)
O2 La1 N3 104.4(2)
O3 La1 O1 129.3(2)
O3 La1 O2 106.3(2)
O3 La1 O4 100.2(2)
O3 La1 O5 137.0(2)
O3 La1 N3 72.6(2)
O4 La1 O1 98.3(2)
O4 La1 O2 151.6(2)
O4 La1 O5 78.5(2)
O4 La1 N3 73.6(2)
O5 La1 N3 65.8(2)
O1 Zn1 La1 42.71(16)
O1 Zn1 O2 84.5(2)
O2 Zn1 La1 41.90(16)
N1 Zn1 La1 117.5(2)
N1 Zn1 O1 83.6(3)
N1 Zn1 O2 145.7(3)
N1 Zn1 N2 78.4(3)
N2 Zn1 La1 107.1(3)
N2 Zn1 O1 127.4(3)
N2 Zn1 O2 83.7(3)
N4 Zn1 La1 111.7(3)
N4 Zn1 O1 110.1(3)
N4 Zn1 O2 98.0(3)
N4 Zn1 N1 116.2(3)
N4 Zn1 N2 122.3(3)
N4 Si1 H1 107.7
N4 Si1 C56 114.9(7)
N4 Si1 C57 113.8(6)
C56 Si1 H1 107.7
C57 Si1 H1 107.7
C57 Si1 C56 104.5(10)
N4 Si2 H2 106.9
N4 Si2 C58 115.1(5)
N4 Si2 C59 113.5(5)
C58 Si2 H2 106.9
C58 Si2 C59 107.0(6)
C59 Si2 H2 106.9
Zn1 O1 La1 101.2(2)
C1 O1 La1 131.6(5)
C1 O1 Zn1 127.0(5)
Zn1 O2 La1 101.3(2)
C21 O2 La1 140.1(6)
C21 O2 Zn1 117.7(6)
C23 O3 La1 147.8(5)
C44 O4 La1 139.4(6)
C54 O5 La1 121.0(6)
C55 O5 La1 122.9(6)
C55 O5 C54 112.1(8)
C7 N1 Zn1 128.7(7)
C7 N1 C9 123.7(8)
C9 N1 Zn1 107.5(6)
C14 N2 Zn1 114.5(6)
C15 N2 Zn1 125.2(8)
C15 N2 C14 120.2(9)
C29 N3 La1 108.4(5)
C38 N3 La1 112.5(5)
C38 N3 C29 109.9(7)
C38 N3 C53 113.6(7)
C53 N3 La1 107.4(5)
C53 N3 C29 104.5(7)
Si1 N4 Zn1 117.2(5)
Si2 N4 Zn1 113.4(4)
Si2 N4 Si1 128.2(5)
O1 C1 C2 119.2(7)
O1 C1 C6 121.3(8)
C6 C1 C2 119.5(8)
C1 C2 C8 119.3(7)
C3 C2 C1 117.2(9)
C3 C2 C8 123.5(9)
C2 C3 H3 118.5
C4 C3 C2 123.0(9)
C4 C3 H3 118.5
C3 C4 H4 120.1
C5 C4 C3 119.7(9)
C5 C4 H4 120.1
C4 C5 H5 119.9
C4 C5 C6 120.2(9)
C6 C5 H5 119.9
C1 C6 C5 120.1(9)
C1 C6 C7 125.1(8)
C5 C6 C7 114.8(9)
N1 C7 C6 125.9(9)
N1 C7 H7 117.1
C6 C7 H7 117.1
C2 C8 H8A 109.5
C2 C8 H8B 109.5
C2 C8 H8C 109.5
H8A C8 H8B 109.5
H8A C8 H8C 109.5
H8B C8 H8C 109.5
N1 C9 H9 108.0
N1 C9 C10 115.3(8)
N1 C9 C14 106.7(8)
C10 C9 H9 108.0
C10 C9 C14 110.5(8)
C14 C9 H9 108.0
C9 C10 H10A 110.0
C9 C10 H10B 110.0
C9 C10 C11 108.3(9)
H10A C10 H10B 108.4
C11 C10 H10A 110.0
C11 C10 H10B 110.0
C10 C11 H11A 109.9
C10 C11 H11B 109.9
H11A C11 H11B 108.3
C12 C11 C10 109.0(11)
C12 C11 H11A 109.9
C12 C11 H11B 109.9
C11 C12 H12A 109.4
C11 C12 H12B 109.4
H12A C12 H12B 108.0
C13 C12 C11 111.0(11)
C13 C12 H12A 109.4
C13 C12 H12B 109.4
C12 C13 H13A 109.8
C12 C13 H13B 109.8
H13A C13 H13B 108.2
C14 C13 C12 109.4(10)
C14 C13 H13A 109.8
C14 C13 H13B 109.8
N2 C14 C9 106.7(8)
N2 C14 H14 107.5
C9 C14 H14 107.5
C13 C14 N2 116.1(9)
C13 C14 C9 111.3(10)
C13 C14 H14 107.5
N2 C15 H15 116.8
N2 C15 C16 126.4(10)
C16 C15 H15 116.8
C17 C16 C15 115.0(9)
C21 C16 C15 123.6(8)
C21 C16 C17 121.3(9)
C16 C17 H17 121.0
C18 C17 C16 117.9(10)
C18 C17 H17 121.0
C17 C18 H18 119.8
C19 C18 C17 120.5(10)
C19 C18 H18 119.8
C18 C19 H19 118.6
C18 C19 C20 122.8(10)
C20 C19 H19 118.6
C19 C20 C21 119.4(9)
C19 C20 C22 120.6(9)
C21 C20 C22 119.7(8)
O2 C21 C16 122.7(8)
O2 C21 C20 119.5(8)
C16 C21 C20 117.8(8)
C20 C22 H22A 109.5
C20 C22 H22B 109.5
C20 C22 H22C 109.5
H22A C22 H22B 109.5
H22A C22 H22C 109.5
H22B C22 H22C 109.5
O3 C23 C24 123.3(8)
O3 C23 C28 116.5(7)
C24 C23 C28 120.2(8)
C23 C24 C25 118.1(9)
C23 C24 C34 122.0(9)
C25 C24 C34 119.8(9)
C24 C25 H25 117.8
C26 C25 C24 124.4(9)
C26 C25 H25 117.8
C25 C26 C30 123.1(10)
C27 C26 C25 114.7(9)
C27 C26 C30 122.1(9)
C26 C27 H27 117.8
C26 C27 C28 124.3(9)
C28 C27 H27 117.8
C23 C28 C29 122.9(8)
C27 C28 C23 118.1(8)
C27 C28 C29 118.7(8)
N3 C29 H29A 108.2
N3 C29 H29B 108.2
C28 C29 N3 116.6(7)
C28 C29 H29A 108.2
C28 C29 H29B 108.2
H29A C29 H29B 107.3
C26 C30 C32 107.7(11)
C31 C30 C26 114.3(11)
C31 C30 C32 108.5(12)
C31 C30 C33 107.9(11)
C33 C30 C26 111.5(10)
C33 C30 C32 106.6(12)
C30 C31 H31A 109.5
C30 C31 H31B 109.5
C30 C31 H31C 109.5
H31A C31 H31B 109.5
H31A C31 H31C 109.5
H31B C31 H31C 109.5
C30 C32 H32A 109.5
C30 C32 H32B 109.5
C30 C32 H32C 109.5
H32A C32 H32B 109.5
H32A C32 H32C 109.5
H32B C32 H32C 109.5
C30 C33 H33A 109.5
C30 C33 H33B 109.5
C30 C33 H33C 109.5
H33A C33 H33B 109.5
H33A C33 H33C 109.5
H33B C33 H33C 109.5
C24 C34 C35 106.1(9)
C24 C34 C37 113.3(10)
C36 C34 C24 110.8(9)
C36 C34 C35 109.7(11)
C36 C34 C37 107.2(10)
C37 C34 C35 109.8(10)
C34 C35 H35A 109.5
C34 C35 H35B 109.5
C34 C35 H35C 109.5
H35A C35 H35B 109.5
H35A C35 H35C 109.5
H35B C35 H35C 109.5
C34 C36 H36A 109.5
C34 C36 H36B 109.5
C34 C36 H36C 109.5
H36A C36 H36B 109.5
H36A C36 H36C 109.5
H36B C36 H36C 109.5
C34 C37 H37A 109.5
C34 C37 H37B 109.5
C34 C37 H37C 109.5
H37A C37 H37B 109.5
H37A C37 H37C 109.5
H37B C37 H37C 109.5
N3 C38 H38A 107.8
N3 C38 H38B 107.8
N3 C38 C39 118.0(7)
H38A C38 H38B 107.2
C39 C38 H38A 107.8
C39 C38 H38B 107.8
C40 C39 C38 118.9(8)
C40 C39 C44 121.0(8)
C44 C39 C38 120.0(8)
C39 C40 H40 118.9
C39 C40 C41 122.1(8)
C41 C40 H40 118.9
C40 C41 C42 115.6(8)
C40 C41 C49 123.0(9)
C42 C41 C49 121.3(9)
C41 C42 H42 117.3
C43 C42 C41 125.4(9)
C43 C42 H42 117.3
C42 C43 C44 117.0(8)
C42 C43 C45 122.2(8)
C44 C43 C45 120.6(8)
O4 C44 C39 118.8(8)
O4 C44 C43 122.1(8)
C39 C44 C43 118.9(8)
C43 C45 C46 110.5(9)
C43 C45 C47 110.6(10)
C43 C45 C48 111.7(8)
C46 C45 C48 105.8(10)
C47 C45 C46 111.0(9)
C47 C45 C48 107.0(9)
C45 C46 H46A 109.5
C45 C46 H46B 109.5
C45 C46 H46C 109.5
H46A C46 H46B 109.5
H46A C46 H46C 109.5
H46B C46 H46C 109.5
C45 C47 H47A 109.5
C45 C47 H47B 109.5
C45 C47 H47C 109.5
H47A C47 H47B 109.5
H47A C47 H47C 109.5
H47B C47 H47C 109.5
C45 C48 H48A 109.5
C45 C48 H48B 109.5
C45 C48 H48C 109.5
H48A C48 H48B 109.5
H48A C48 H48C 109.5
H48B C48 H48C 109.5
C41 C49 C50 109.1(9)
C41 C49 C52 108.8(9)
C50 C49 C52 108.1(9)
C51 C49 C41 112.2(9)
C51 C49 C50 109.0(10)
C51 C49 C52 109.5(10)
C49 C50 H50A 109.5
C49 C50 H50B 109.5
C49 C50 H50C 109.5
H50A C50 H50B 109.5
H50A C50 H50C 109.5
H50B C50 H50C 109.5
C49 C51 H51A 109.5
C49 C51 H51B 109.5
C49 C51 H51C 109.5
H51A C51 H51B 109.5
H51A C51 H51C 109.5
H51B C51 H51C 109.5
C49 C52 H52A 109.5
C49 C52 H52B 109.5
C49 C52 H52C 109.5
H52A C52 H52B 109.5
H52A C52 H52C 109.5
H52B C52 H52C 109.5
N3 C53 H53A 108.1
N3 C53 H53B 108.1
H53A C53 H53B 107.3
C54 C53 N3 116.6(7)
C54 C53 H53A 108.1
C54 C53 H53B 108.1
O5 C54 C53 107.1(7)
O5 C54 H54A 110.3
O5 C54 H54B 110.3
C53 C54 H54A 110.3
C53 C54 H54B 110.3
H54A C54 H54B 108.5
O5 C55 H55A 109.5
O5 C55 H55B 109.5
O5 C55 H55C 109.5
H55A C55 H55B 109.5
H55A C55 H55C 109.5
H55B C55 H55C 109.5
Si1 C56 H56A 109.5
Si1 C56 H56B 109.5
Si1 C56 H56C 109.5
H56A C56 H56B 109.5
H56A C56 H56C 109.5
H56B C56 H56C 109.5
Si1 C57 H57A 109.5
Si1 C57 H57B 109.5
Si1 C57 H57C 109.5
H57A C57 H57B 109.5
H57A C57 H57C 109.5
H57B C57 H57C 109.5
Si2 C58 H58A 109.5
Si2 C58 H58B 109.5
Si2 C58 H58C 109.5
H58A C58 H58B 109.5
H58A C58 H58C 109.5
H58B C58 H58C 109.5
Si2 C59 H59A 109.5
Si2 C59 H59B 109.5
Si2 C59 H59C 109.5
H59A C59 H59B 109.5
H59A C59 H59C 109.5
H59B C59 H59C 109.5
H60A C60 H60B 109.5
H60A C60 H60C 109.5
H60B C60 H60C 109.5
C61 C60 H60A 109.5
C61 C60 H60B 109.5
C61 C60 H60C 109.5
C62 C61 C60 122.7(15)
C62 C61 C66 119.8(16)
C66 C61 C60 117.0(15)
C61 C62 H62 120.1
C61 C62 C63 119.8(14)
C63 C62 H62 120.1
C62 C63 H63 121.0
C64 C63 C62 117.9(18)
C64 C63 H63 121.0
C63 C64 H64 120.8
C63 C64 C65 118.4(18)
C65 C64 H64 120.8
C64 C65 H65 116.9
C66 C65 C64 126.1(15)
C66 C65 H65 117.0
C61 C66 H66 121.1
C65 C66 C61 117.9(15)
C65 C66 H66 121.1

loop_
_geom_bond_atom_site_label_1
_geom_bond_atom_site_label_2
_geom_bond_distance
La1 O1 2.440(6)
La1 O2 2.404(6)
La1 O3 2.252(6)
La1 O4 2.286(6)
La1 O5 2.595(7)
La1 N3 2.703(7)
Zn1 O1 2.121(6)
Zn1 O2 2.155(6)
Zn1 N1 2.109(8)
Zn1 N2 2.116(9)
Zn1 N4 1.952(8)
Si1 H1 1.0000
Si1 N4 1.694(8)
Si1 C56 1.875(19)
Si1 C57 1.844(16)
Si2 H2 1.0000
Si2 N4 1.675(9)
Si2 C58 1.871(12)
Si2 C59 1.886(13)
O1 C1 1.350(10)
O2 C21 1.335(10)
O3 C23 1.331(10)
O4 C44 1.342(10)
O5 C54 1.448(12)
O5 C55 1.410(14)
N1 C7 1.265(12)
N1 C9 1.469(13)
N2 C14 1.492(14)
N2 C15 1.269(13)
N3 C29 1.510(11)
N3 C38 1.445(12)
N3 C53 1.501(12)
C1 C2 1.431(12)
C1 C6 1.387(13)
C2 C3 1.390(13)
C2 C8 1.466(14)
C3 H3 0.9500
C3 C4 1.375(15)
C4 H4 0.9500
C4 C5 1.358(15)
C5 H5 0.9500
C5 C6 1.417(13)
C6 C7 1.453(14)
C7 H7 0.9500
C8 H8A 0.9800
C8 H8B 0.9800
C8 H8C 0.9800
C9 H9 1.0000
C9 C10 1.535(13)
C9 C14 1.554(14)
C10 H10A 0.9900
C10 H10B 0.9900
C10 C11 1.540(16)
C11 H11A 0.9900
C11 H11B 0.9900
C11 C12 1.54(2)
C12 H12A 0.9900
C12 H12B 0.9900
C12 C13 1.522(19)
C13 H13A 0.9900
C13 H13B 0.9900
C13 C14 1.491(16)
C14 H14 1.0000
C15 H15 0.9500
C15 C16 1.445(15)
C16 C17 1.423(13)
C16 C21 1.392(14)
C17 H17 0.9500
C17 C18 1.395(16)
C18 H18 0.9500
C18 C19 1.341(17)
C19 H19 0.9500
C19 C20 1.376(13)
C20 C21 1.419(13)
C20 C22 1.496(14)
C22 H22A 0.9800
C22 H22B 0.9800
C22 H22C 0.9800
C23 C24 1.387(13)
C23 C28 1.435(12)
C24 C25 1.411(14)
C24 C34 1.531(14)
C25 H25 0.9500
C25 C26 1.408(14)
C26 C27 1.395(14)
C26 C30 1.521(15)
C27 H27 0.9500
C27 C28 1.398(13)
C28 C29 1.472(12)
C29 H29A 0.9900
C29 H29B 0.9900
C30 C31 1.501(19)
C30 C32 1.57(2)
C30 C33 1.507(18)
C31 H31A 0.9800
C31 H31B 0.9800
C31 H31C 0.9800
C32 H32A 0.9800
C32 H32B 0.9800
C32 H32C 0.9800
C33 H33A 0.9800
C33 H33B 0.9800
C33 H33C 0.9800
C34 C35 1.560(19)
C34 C36 1.524(18)
C34 C37 1.545(16)
C35 H35A 0.9800
C35 H35B 0.9800
C35 H35C 0.9800
C36 H36A 0.9800
C36 H36B 0.9800
C36 H36C 0.9800
C37 H37A 0.9800
C37 H37B 0.9800
C37 H37C 0.9800
C38 H38A 0.9900
C38 H38B 0.9900
C38 C39 1.506(12)
C39 C40 1.378(12)
C39 C44 1.415(13)
C40 H40 0.9500
C40 C41 1.390(13)
C41 C42 1.431(14)
C41 C49 1.525(14)
C42 H42 0.9500
C42 C43 1.362(13)
C43 C44 1.441(12)
C43 C45 1.519(13)
C45 C46 1.544(17)
C45 C47 1.519(18)
C45 C48 1.547(14)
C46 H46A 0.9800
C46 H46B 0.9800
C46 H46C 0.9800
C47 H47A 0.9800
C47 H47B 0.9800
C47 H47C 0.9800
C48 H48A 0.9800
C48 H48B 0.9800
C48 H48C 0.9800
C49 C50 1.543(17)
C49 C51 1.507(17)
C49 C52 1.545(17)
C50 H50A 0.9800
C50 H50B 0.9800
C50 H50C 0.9800
C51 H51A 0.9800
C51 H51B 0.9800
C51 H51C 0.9800
C52 H52A 0.9800
C52 H52B 0.9800
C52 H52C 0.9800
C53 H53A 0.9900
C53 H53B 0.9900
C53 C54 1.501(15)
C54 H54A 0.9900
C54 H54B 0.9900
C55 H55A 0.9800
C55 H55B 0.9800
C55 H55C 0.9800
C56 H56A 0.9800
C56 H56B 0.9800
C56 H56C 0.9800
C57 H57A 0.9800
C57 H57B 0.9800
C57 H57C 0.9800
C58 H58A 0.9800
C58 H58B 0.9800
C58 H58C 0.9800
C59 H59A 0.9800
C59 H59B 0.9800
C59 H59C 0.9800
C60 H60A 0.9800
C60 H60B 0.9800
C60 H60C 0.9800
C60 C61 1.56(2)
C61 C62 1.36(2)
C61 C66 1.37(2)
C62 H62 0.9500
C62 C63 1.46(2)
C63 H63 0.9500
C63 C64 1.34(2)
C64 H64 0.9500
C64 C65 1.36(2)
C65 H65 0.9500
C65 C66 1.32(2)
C66 H66 0.9500

loop_
_smtbx_masks_void_nr
_smtbx_masks_void_average_x
_smtbx_masks_void_average_y
_smtbx_masks_void_average_z
_smtbx_masks_void_volume
_smtbx_masks_void_count_electrons
1 -0.848 0.271 0.954 565.2 94.5
2 -0.325 0.771 0.046 565.2 96.0

loop_
_twin_individual_id
_twin_individual_mass_fraction_refined
1 0.701(7)
2 0.299(7)
